data_4509487
loop_
_publ_author_name
'Sun, Yan-Qiong'
'Yang, Chen'
'Xu, Zhengtao'
'Zeller, Matthias'
'Hunter, Allen D.'

_publ_section_title
;
 Networks of Hexagonal Hierarchy from a Self-Similar Tritopic Molecule
;
_journal_issue 4
_journal_name_full 'Crystal Growth &amp; Design'
_journal_page_first 1663
_journal_paper_doi 10.1021/cg9001863
_journal_volume 9
_journal_year 2009
_chemical_formula_moiety 'C198 H120 Ag5 N8 S12, C99 H60 Ag3 N4 S6, 6(C4 H8 O), 8(F6 Sb)'
_chemical_formula_sum 'C321 H228 Ag8 F48 N12 O6 S18 Sb8'
_chemical_formula_weight 7675.19
_chemical_name_systematic
; 
 ? 
;
_space_group_IT_number 167
_symmetry_cell_setting rhombohedral
_symmetry_space_group_name_Hall '-R 3 2"c'
_symmetry_space_group_name_H-M 'R -3 c :H'
_atom_sites_solution_hydrogens geom
_atom_sites_solution_primary direct
_atom_sites_solution_secondary difmap
_audit_creation_method SHELXL-97
_cell_angle_alpha 90.00
_cell_angle_beta 90.00
_cell_angle_gamma 120.00
_cell_formula_units_Z 6
_cell_length_a 27.3050(14)
_cell_length_b 27.3050(14)
_cell_length_c 77.304(8)
_cell_measurement_reflns_used 9998
_cell_measurement_temperature 100(2)
_cell_measurement_theta_max 30.44
_cell_measurement_theta_min 2.28
_cell_volume 49913(6)
_computing_cell_refinement 'Apex2 v2.1-4'
_computing_data_collection 'Apex2 v2.1-4 (Bruker, 2007)'
_computing_data_reduction 'Apex2 v2.1-4'
_computing_molecular_graphics 'SHELXTL 6.14'
_computing_publication_material 'SHELXTL 6.14'
_computing_structure_refinement 'SHELXTL 6.14'
_computing_structure_solution 'SHELXTL 6.14 (Bruker, 2000-2003)'
_diffrn_ambient_temperature 100(2)
_diffrn_measured_fraction_theta_full 1.000
_diffrn_measured_fraction_theta_max 1.000
_diffrn_measurement_device_type 'Bruker AXS SMART APEX CCD diffractometer'
_diffrn_measurement_method '\w scans'
_diffrn_radiation_monochromator graphite
_diffrn_radiation_source 'fine-focus sealed tube'
_diffrn_radiation_type MoK\a
_diffrn_radiation_wavelength 0.71073
_diffrn_reflns_av_R_equivalents 0.0584
_diffrn_reflns_av_sigmaI/netI 0.0394
_diffrn_reflns_limit_h_max 36
_diffrn_reflns_limit_h_min -36
_diffrn_reflns_limit_k_max 36
_diffrn_reflns_limit_k_min -36
_diffrn_reflns_limit_l_max 92
_diffrn_reflns_limit_l_min -102
_diffrn_reflns_number 128747
_diffrn_reflns_theta_full 28.28
_diffrn_reflns_theta_max 28.28
_diffrn_reflns_theta_min 1.01
_diffrn_standards_number 0
_exptl_absorpt_coefficient_mu 1.290
_exptl_absorpt_correction_T_max 0.724
_exptl_absorpt_correction_T_min 0.622
_exptl_absorpt_correction_type multi-scan
_exptl_absorpt_process_details 'Apex2 v2.1-4 (Bruker, 2007)'
_exptl_crystal_colour orange
_exptl_crystal_density_diffrn 1.532
_exptl_crystal_density_method 'not measured'
_exptl_crystal_description block
_exptl_crystal_F_000 22740
_exptl_crystal_size_max 0.45
_exptl_crystal_size_mid 0.45
_exptl_crystal_size_min 0.25
_platon_squeeze_details
;
;
_refine_diff_density_max 2.139
_refine_diff_density_min -0.889
_refine_diff_density_rms 0.135
_refine_ls_extinction_method none
_refine_ls_goodness_of_fit_ref 1.050
_refine_ls_hydrogen_treatment constr
_refine_ls_matrix_type full
_refine_ls_number_parameters 734
_refine_ls_number_reflns 13790
_refine_ls_number_restraints 349
_refine_ls_restrained_S_all 1.055
_refine_ls_R_factor_all 0.1657
_refine_ls_R_factor_gt 0.1048
_refine_ls_shift/su_max 0.001
_refine_ls_shift/su_mean 0.000
_refine_ls_structure_factor_coef Fsqd
_refine_ls_weighting_details 'calc w=1/[\s^2^(Fo^2^)+(0.1773P)^2^+328.1873P] where P=(Fo^2^+2Fc^2^)/3'
_refine_ls_weighting_scheme calc
_refine_ls_wR_factor_gt 0.3027
_refine_ls_wR_factor_ref 0.3445
_reflns_number_gt 7096
_reflns_number_total 13790
_reflns_threshold_expression I>2\s(I)
_cod_data_source_file cg9001863sup1.cif
_cod_data_source_block 1
_cod_depositor_comments
;
The following automatic conversions were performed:

'_symmetry_cell_setting' value 'Rhombohedral' changed to
'rhombohedral' according to
/home/saulius/struct/CIF-dictionaries/cif_core.dic dictionary named
'cif_core.dic' version 2.4.2 from 2011-04-26.

Automatic conversion script
Id: cif_fix_values 1891 2012-01-12 08:04:46Z andrius 
;
_cod_original_sg_symbol_H-M R-3c
_cod_database_code 4509487

loop_
_symmetry_equiv_pos_as_xyz
'x, y, z'
'-y, x-y, z'
'-x+y, -x, z'
'y, x, -z+1/2'
'x-y, -y, -z+1/2'
'-x, -x+y, -z+1/2'
'x+2/3, y+1/3, z+1/3'
'-y+2/3, x-y+1/3, z+1/3'
'-x+y+2/3, -x+1/3, z+1/3'
'y+2/3, x+1/3, -z+5/6'
'x-y+2/3, -y+1/3, -z+5/6'
'-x+2/3, -x+y+1/3, -z+5/6'
'x+1/3, y+2/3, z+2/3'
'-y+1/3, x-y+2/3, z+2/3'
'-x+y+1/3, -x+2/3, z+2/3'
'y+1/3, x+2/3, -z+7/6'
'x-y+1/3, -y+2/3, -z+7/6'
'-x+1/3, -x+y+2/3, -z+7/6'
'-x, -y, -z'
'y, -x+y, -z'
'x-y, x, -z'
'-y, -x, z-1/2'
'-x+y, y, z-1/2'
'x, x-y, z-1/2'
'-x+2/3, -y+1/3, -z+1/3'
'y+2/3, -x+y+1/3, -z+1/3'
'x-y+2/3, x+1/3, -z+1/3'
'-y+2/3, -x+1/3, z-1/6'
'-x+y+2/3, y+1/3, z-1/6'
'x+2/3, x-y+1/3, z-1/6'
'-x+1/3, -y+2/3, -z+2/3'
'y+1/3, -x+y+2/3, -z+2/3'
'x-y+1/3, x+2/3, -z+2/3'
'-y+1/3, -x+2/3, z+1/6'
'-x+y+1/3, y+2/3, z+1/6'
'x+1/3, x-y+2/3, z+1/6'

loop_
_atom_site_label
_atom_site_type_symbol
_atom_site_fract_x
_atom_site_fract_y
_atom_site_fract_z
_atom_site_U_iso_or_equiv
_atom_site_adp_type
_atom_site_occupancy
_atom_site_symmetry_multiplicity
_atom_site_calc_flag
_atom_site_refinement_flags
_atom_site_disorder_assembly
_atom_site_disorder_group
Sb1 Sb 0.12892(3) 0.23699(3) 0.134050(13) 0.1014(4) Uani 1 1 d DU . .
Ag1 Ag 1.3333 0.6667 0.03555(2) 0.1067(5) Uani 1 3 d S . .
Ag3 Ag 1.09061(3) 0.3333 0.0833 0.0999(5) Uani 1 2 d S . .
C1 C 1.1896(6) 0.5912(5) 0.03191(15) 0.092(3) Uani 1 1 d . . .
C2 C 1.1303(4) 0.5614(4) 0.02916(12) 0.076(2) Uani 1 1 d . . .
C3 C 1.1054(4) 0.5057(4) 0.02422(12) 0.077(2) Uani 1 1 d . . .
H3 H 1.1279 0.4885 0.0226 0.093 Uiso 1 1 calc R . .
C4 C 1.0469(4) 0.4744(4) 0.02154(12) 0.078(2) Uani 1 1 d . . .
C5 C 1.0142(4) 0.5019(3) 0.02346(11) 0.072(2) Uani 1 1 d . . .
C6 C 1.0414(4) 0.5581(4) 0.02838(11) 0.072(2) Uani 1 1 d . . .
C8 C 0.9537(5) 0.4697(4) 0.02067(11) 0.079(3) Uani 1 1 d . . .
C7 C 1.0998(4) 0.5884(4) 0.03094(11) 0.076(2) Uani 1 1 d . . .
H7 H 1.1182 0.6273 0.0339 0.092 Uiso 1 1 calc R . .
C9 C 0.9035(5) 0.4459(4) 0.01948(12) 0.076(2) Uani 1 1 d . . .
C10 C 0.8442(4) 0.4170(4) 0.01735(11) 0.074(2) Uani 1 1 d . . .
C11 C 0.8148(4) 0.3683(4) 0.00799(11) 0.078(2) Uani 1 1 d . . .
H11 H 0.8351 0.3533 0.0022 0.093 Uiso 1 1 calc R . .
C12 C 0.7575(4) 0.3406(4) 0.00677(11) 0.079(2) Uani 1 1 d . . .
H12 H 0.7382 0.3065 0.0004 0.095 Uiso 1 1 calc R . .
C13 C 0.7270(4) 0.3623(4) 0.01491(13) 0.081(2) Uani 1 1 d . . .
C14 C 0.7553(5) 0.4100(4) 0.02503(12) 0.083(3) Uani 1 1 d . . .
H14 H 0.7351 0.4239 0.0314 0.099 Uiso 1 1 calc R . .
C15 C 0.8147(5) 0.4378(4) 0.02576(12) 0.083(3) Uani 1 1 d . . .
H15 H 0.8345 0.4718 0.0323 0.100 Uiso 1 1 calc R . .
C16 C 1.0107(4) 0.5882(4) 0.03017(11) 0.071(2) Uani 1 1 d . . .
C17 C 0.9856(4) 0.6132(4) 0.03145(13) 0.081(3) Uani 1 1 d . . .
C18 C 0.9596(4) 0.6462(4) 0.03344(13) 0.083(3) Uani 1 1 d . . .
C19 C 0.9055(6) 0.6271(6) 0.0268(3) 0.149(7) Uani 1 1 d . . .
H19 H 0.8860 0.5903 0.0219 0.179 Uiso 1 1 calc R . .
C20 C 0.8799(6) 0.6571(6) 0.0268(2) 0.136(5) Uani 1 1 d . . .
H20 H 0.8463 0.6455 0.0203 0.164 Uiso 1 1 calc R . .
C21 C 0.9038(6) 0.7072(6) 0.03692(18) 0.112(4) Uani 1 1 d . . .
C22 C 0.9586(6) 0.7291(5) 0.04414(13) 0.100(3) Uani 1 1 d . . .
H22 H 0.9761 0.7639 0.0503 0.120 Uiso 1 1 calc RD . .
C23 C 0.9868(6) 0.6968(6) 0.04184(13) 0.098(3) Uani 1 1 d . . .
H23 H 1.0241 0.7108 0.0461 0.118 Uiso 1 1 calc R . .
C24 C 0.9090(5) 0.7898(4) 0.05325(17) 0.119(4) Uani 1 1 d D . .
H24A H 0.8901 0.8082 0.0588 0.178 Uiso 1 1 calc RD . .
H24B H 0.9442 0.8186 0.0478 0.178 Uiso 1 1 calc RD . .
H24C H 0.9177 0.7692 0.0620 0.178 Uiso 1 1 calc RD . .
C25 C 1.0230(4) 0.4162(4) 0.01702(12) 0.078(2) Uani 1 1 d . . .
C26 C 1.0067(4) 0.3682(4) 0.01357(11) 0.074(2) Uani 1 1 d . . .
C27 C 0.9944(4) 0.3120(4) 0.00928(11) 0.074(2) Uani 1 1 d . . .
C32 C 1.0360(4) 0.2987(5) 0.01096(15) 0.093(3) Uani 1 1 d . . .
H32 H 1.0716 0.3255 0.0157 0.111 Uiso 1 1 calc R . .
C31 C 1.0264(5) 0.2469(5) 0.00584(16) 0.099(3) Uani 1 1 d . . .
H31 H 1.0560 0.2384 0.0068 0.118 Uiso 1 1 calc R . .
C30 C 0.9762(5) 0.2075(4) -0.00058(15) 0.090(3) Uani 1 1 d . . .
C29 C 0.9340(4) 0.2199(4) -0.00228(14) 0.090(3) Uani 1 1 d . . .
H29 H 0.8985 0.1925 -0.0069 0.108 Uiso 1 1 calc R . .
C28 C 0.9426(4) 0.2718(4) 0.00262(12) 0.079(2) Uani 1 1 d . . .
H28 H 0.9130 0.2803 0.0014 0.094 Uiso 1 1 calc R . .
Ag2 Ag 0.89871(7) 0.07038(9) 0.01629(4) 0.1219(8) Uani 0.50 1 d P . 1
C33 C 0.9321(15) 0.1398(16) -0.0270(3) 0.237(18) Uani 0.50 1 d PDU . 1
H33A H 0.9259 0.1072 -0.0340 0.355 Uiso 0.50 1 calc PR . 1
H33B H 0.9559 0.1747 -0.0334 0.355 Uiso 0.50 1 calc PR . 1
H33C H 0.8957 0.1370 -0.0243 0.355 Uiso 0.50 1 calc PR . 1
C33B C 0.9711(17) 0.1124(17) 0.0118(3) 0.237(18) Uani 0.50 1 d PD . 2
H33D H 0.9765 0.1387 0.0212 0.355 Uiso 0.50 1 calc PR . 2
H33E H 1.0035 0.1062 0.0114 0.355 Uiso 0.50 1 calc PR . 2
H33F H 0.9364 0.0763 0.0138 0.355 Uiso 0.50 1 calc PR . 2
C34 C 1.1234(4) 0.7901(4) 0.0833 0.075(3) Uani 1 2 d S . .
C35 C 1.0693(3) 0.7360(3) 0.0833 0.063(3) Uani 1 2 d S . .
C36 C 1.0701(3) 0.6871(3) 0.07929(10) 0.0589(18) Uani 1 1 d . . .
H36 H 1.1045 0.6883 0.0764 0.071 Uiso 1 1 calc R . .
C37 C 1.0191(3) 0.6358(3) 0.07958(9) 0.0501(15) Uani 1 1 d . . .
C38 C 0.9681(3) 0.6348(3) 0.0833 0.046(2) Uani 1 2 d S . .
C39 C 0.9168(3) 0.5835(3) 0.0833 0.048(2) Uani 1 2 d S . .
C40 C 0.8728(3) 0.5395(3) 0.0833 0.0427(19) Uani 1 2 d S . .
C41 C 0.8207(3) 0.4874(3) 0.0833 0.047(2) Uani 1 2 d S . .
C42 C 0.8130(3) 0.4428(3) 0.07276(10) 0.0511(16) Uani 1 1 d . . .
H42 H 0.8429 0.4471 0.0654 0.061 Uiso 1 1 calc R . .
C43 C 0.7618(3) 0.3919(3) 0.07283(10) 0.0542(17) Uani 1 1 d . . .
H43 H 0.7569 0.3618 0.0655 0.06(2) Uiso 1 1 calc R . .
C44 C 0.7184(3) 0.3850(3) 0.0833 0.051(2) Uani 1 2 d S . .
C45 C 1.0198(3) 0.5843(3) 0.07577(10) 0.0531(16) Uani 1 1 d . . .
C46 C 1.0227(3) 0.5430(3) 0.07311(10) 0.0559(17) Uani 1 1 d . . .
C47 C 1.0268(3) 0.4939(3) 0.06929(9) 0.0502(15) Uani 1 1 d . . .
C48 C 1.0790(3) 0.4966(3) 0.06896(10) 0.0584(17) Uani 1 1 d . . .
H48 H 1.1124 0.5312 0.0716 0.070 Uiso 1 1 calc R . .
C49 C 1.0825(3) 0.4498(3) 0.06492(10) 0.0568(17) Uani 1 1 d . . .
H49 H 1.1186 0.4528 0.0643 0.068 Uiso 1 1 calc R . .
C50 C 1.0358(3) 0.3992(3) 0.06170(9) 0.0551(16) Uani 1 1 d . . .
C51 C 0.9830(3) 0.3950(3) 0.06207(11) 0.0630(19) Uani 1 1 d . . .
H51 H 0.9499 0.3599 0.0597 0.076 Uiso 1 1 calc R . .
C52 C 0.9787(3) 0.4420(3) 0.06593(11) 0.0616(19) Uani 1 1 d . . .
H52 H 0.9425 0.4390 0.0663 0.074 Uiso 1 1 calc R . .
C53 C 0.9749(4) 0.2821(3) 0.05598(14) 0.079(2) Uani 1 1 d D . .
H53A H 0.9571 0.2792 0.0672 0.118 Uiso 1 1 calc R . .
H53B H 0.9764 0.2475 0.0538 0.118 Uiso 1 1 calc R . .
H53C H 0.9529 0.2871 0.0469 0.118 Uiso 1 1 calc R . .
O2 O 0.8498(6) 0.2828(6) 0.0645(2) 0.124(5) Uani 0.585(12) 1 d PDU A 1
C54 C 0.8101(10) 0.2339(10) 0.0600(4) 0.109(6) Uani 0.585(12) 1 d PDU A 1
H54A H 0.7858 0.2150 0.0702 0.131 Uiso 0.585(12) 1 calc PR A 1
H54B H 0.8266 0.2107 0.0561 0.131 Uiso 0.585(12) 1 calc PR A 1
C55 C 0.7769(8) 0.2369(9) 0.0467(3) 0.128(6) Uani 0.585(12) 1 d PDU A 1
H55A H 0.7939 0.2397 0.0351 0.154 Uiso 0.585(12) 1 calc PR A 1
H55B H 0.7378 0.2043 0.0468 0.154 Uiso 0.585(12) 1 calc PR A 1
C56 C 0.7786(10) 0.2854(10) 0.0512(4) 0.123(6) Uani 0.585(12) 1 d PDU A 1
H56A H 0.7483 0.2770 0.0597 0.148 Uiso 0.585(12) 1 calc PR A 1
H56B H 0.7718 0.3026 0.0409 0.148 Uiso 0.585(12) 1 calc PR A 1
C57 C 0.8385(8) 0.3292(9) 0.0595(4) 0.106(5) Uani 0.585(12) 1 d PDU A 1
H57A H 0.8658 0.3558 0.0509 0.127 Uiso 0.585(12) 1 calc PR A 1
H57B H 0.8354 0.3500 0.0695 0.127 Uiso 0.585(12) 1 calc PR A 1
O3 O 0.8572(10) 0.2586(11) 0.0421(4) 0.147(7) Uani 0.415(12) 1 d PDU A 2
C58 C 0.8434(13) 0.2914(13) 0.0348(4) 0.119(7) Uani 0.415(12) 1 d PDU A 2
H58A H 0.8144 0.2699 0.0259 0.143 Uiso 0.415(12) 1 calc PR A 2
H58B H 0.8770 0.3218 0.0288 0.143 Uiso 0.415(12) 1 calc PR A 2
C59 C 0.8227(10) 0.3155(10) 0.0460(4) 0.094(6) Uani 0.415(12) 1 d PDU A 2
H59A H 0.8443 0.3573 0.0452 0.113 Uiso 0.415(12) 1 calc PR A 2
H59B H 0.7823 0.3021 0.0438 0.113 Uiso 0.415(12) 1 calc PR A 2
C60 C 0.8302(18) 0.2975(15) 0.0616(4) 0.130(7) Uani 0.415(12) 1 d PDU A 2
H60A H 0.8011 0.2944 0.0698 0.156 Uiso 0.415(12) 1 calc PR A 2
H60B H 0.8679 0.3248 0.0663 0.156 Uiso 0.415(12) 1 calc PR A 2
C61 C 0.8253(19) 0.2368(16) 0.0590(5) 0.132(9) Uani 0.415(12) 1 d PDU A 2
H61A H 0.8459 0.2277 0.0679 0.158 Uiso 0.415(12) 1 calc PR A 2
H61B H 0.7860 0.2052 0.0576 0.158 Uiso 0.415(12) 1 calc PR A 2
F1 F 0.1690(3) 0.2294(3) 0.15165(9) 0.172(3) Uani 1 1 d DU B .
F2 F 0.0886(3) 0.2437(3) 0.11618(10) 0.175(4) Uani 1 1 d DU B .
F3 F 0.1372(6) 0.2992(6) 0.14439(17) 0.170(7) Uani 0.562(14) 1 d PDU B 1
F4 F 0.1948(4) 0.2766(6) 0.12244(12) 0.158(7) Uani 0.562(14) 1 d PDU B 1
F5 F 0.1181(7) 0.1708(5) 0.1257(2) 0.278(11) Uani 0.562(14) 1 d PDU B 1
F6 F 0.0675(5) 0.2034(10) 0.1475(2) 0.321(12) Uani 0.562(14) 1 d PDU B 1
F5B F 0.0749(5) 0.1634(4) 0.13654(17) 0.162(8) Uani 0.438(14) 1 d PDU B 2
F6B F 0.0899(9) 0.2545(10) 0.14930(15) 0.265(11) Uani 0.438(14) 1 d PDU B 2
F4B F 0.1632(7) 0.2129(9) 0.11864(12) 0.192(9) Uani 0.438(14) 1 d PDU B 2
F3B F 0.1858(8) 0.3083(5) 0.1300(3) 0.287(13) Uani 0.438(14) 1 d PDU B 2
N1 N 1.2370(5) 0.6153(4) 0.03392(15) 0.109(3) Uani 1 1 d . . .
N2 N 0.6667 0.3333 0.01382(16) 0.079(4) Uani 1 3 d S . .
N3 N 1.1637(3) 0.8303(3) 0.0833 0.090(3) Uani 1 2 d S . .
N4 N 0.6667 0.3333 0.0833 0.062(4) Uani 1 6 d S . .
S1 S 0.8666(2) 0.7447(2) 0.03817(8) 0.1570(18) Uani 1 1 d D . .
S2 S 0.9658(2) 0.14052(15) -0.00770(6) 0.1401(15) Uani 1 1 d D . .
S3 S 1.04512(9) 0.34137(9) 0.05612(3) 0.0671(5) Uani 1 1 d D . .
Sb2 Sb 1.0000 0.0000 0.03841(8) 0.260(2) Uani 1 3 d SDU . .
F7 F 0.9808(15) -0.0667(6) 0.0480(4) 0.55(3) Uani 1 1 d DU . .
F8 F 1.0277(13) 0.0582(9) 0.0237(5) 0.55(3) Uani 1 1 d DU . .

loop_
_atom_site_aniso_label
_atom_site_aniso_U_11
_atom_site_aniso_U_22
_atom_site_aniso_U_33
_atom_site_aniso_U_23
_atom_site_aniso_U_13
_atom_site_aniso_U_12
Sb1 0.0565(4) 0.0651(4) 0.1780(9) 0.0152(4) -0.0327(4) 0.0269(3)
Ag1 0.0998(7) 0.0998(7) 0.1206(13) 0.000 0.000 0.0499(3)
Ag3 0.0575(4) 0.1459(11) 0.1258(10) 0.0406(8) 0.0203(4) 0.0729(5)
C1 0.115(9) 0.082(7) 0.090(7) 0.017(6) -0.002(7) 0.057(7)
C2 0.087(6) 0.067(5) 0.068(5) 0.010(4) -0.005(5) 0.033(5)
C3 0.081(6) 0.071(5) 0.083(6) 0.017(4) 0.002(5) 0.041(5)
C4 0.088(6) 0.067(5) 0.066(5) 0.008(4) 0.000(4) 0.030(5)
C5 0.090(6) 0.055(4) 0.068(5) 0.009(4) 0.005(5) 0.034(4)
C6 0.089(6) 0.075(5) 0.058(5) 0.021(4) 0.009(4) 0.046(5)
C8 0.114(9) 0.074(6) 0.052(5) 0.010(4) 0.010(5) 0.048(6)
C7 0.097(7) 0.058(5) 0.071(5) 0.017(4) -0.001(5) 0.036(5)
C9 0.083(7) 0.078(6) 0.069(6) 0.003(4) 0.004(5) 0.041(5)
C10 0.090(6) 0.076(5) 0.055(5) 0.006(4) 0.008(4) 0.041(5)
C11 0.100(7) 0.075(6) 0.060(5) -0.001(4) 0.017(5) 0.044(5)
C12 0.081(6) 0.088(6) 0.059(5) -0.008(4) 0.007(4) 0.034(5)
C13 0.078(6) 0.091(6) 0.071(6) 0.001(5) -0.002(5) 0.041(5)
C14 0.102(7) 0.093(7) 0.064(5) -0.015(5) -0.015(5) 0.057(6)
C15 0.099(7) 0.082(6) 0.067(6) -0.014(5) -0.014(5) 0.045(6)
C16 0.080(6) 0.073(5) 0.059(5) 0.011(4) 0.007(4) 0.036(5)
C17 0.083(6) 0.076(6) 0.085(6) 0.026(5) 0.008(5) 0.041(5)
C18 0.085(6) 0.068(5) 0.088(7) 0.025(5) 0.025(5) 0.034(5)
C19 0.091(9) 0.084(8) 0.28(2) 0.039(10) 0.005(11) 0.047(7)
C20 0.096(9) 0.095(9) 0.200(16) -0.002(10) -0.004(10) 0.034(8)
C21 0.095(8) 0.113(10) 0.127(10) 0.011(8) 0.011(7) 0.050(7)
C22 0.147(11) 0.091(7) 0.069(6) -0.001(5) -0.019(6) 0.064(8)
C23 0.128(9) 0.125(9) 0.066(6) 0.003(6) -0.003(6) 0.083(8)
C24 0.112(9) 0.080(7) 0.153(11) 0.045(7) -0.021(8) 0.041(7)
C25 0.106(7) 0.078(6) 0.062(5) 0.000(4) 0.000(5) 0.054(6)
C26 0.090(6) 0.085(6) 0.053(5) -0.007(4) 0.000(4) 0.049(5)
C27 0.079(6) 0.067(5) 0.069(5) -0.009(4) -0.002(4) 0.032(4)
C32 0.068(6) 0.087(7) 0.117(8) -0.018(6) -0.012(5) 0.033(5)
C31 0.084(7) 0.100(8) 0.123(9) -0.011(7) -0.010(6) 0.054(6)
C30 0.092(7) 0.075(6) 0.098(7) -0.006(5) 0.017(6) 0.037(5)
C29 0.061(5) 0.083(6) 0.103(8) -0.020(6) -0.006(5) 0.019(5)
C28 0.066(5) 0.088(6) 0.076(6) -0.003(5) -0.002(4) 0.034(5)
Ag2 0.0702(9) 0.1054(13) 0.205(2) -0.0470(14) -0.0293(11) 0.0549(10)
C33 0.27(4) 0.18(2) 0.33(4) 0.11(3) 0.19(3) 0.16(3)
C33B 0.27(4) 0.18(2) 0.33(4) 0.11(3) 0.19(3) 0.16(3)
C34 0.046(4) 0.046(4) 0.098(9) 0.003(4) -0.003(4) -0.003(5)
C35 0.046(3) 0.046(3) 0.074(7) 0.001(3) -0.001(3) 0.006(4)
C36 0.039(3) 0.049(4) 0.079(5) -0.003(3) 0.000(3) 0.015(3)
C37 0.041(3) 0.043(3) 0.061(4) -0.006(3) -0.006(3) 0.017(3)
C38 0.035(3) 0.035(3) 0.062(6) -0.001(2) 0.001(2) 0.013(3)
C39 0.037(3) 0.037(3) 0.068(6) 0.002(2) -0.002(2) 0.017(4)
C40 0.037(3) 0.037(3) 0.052(5) 0.0036(19) -0.0036(19) 0.017(3)
C41 0.042(3) 0.042(3) 0.049(5) 0.007(2) -0.007(2) 0.017(4)
C42 0.036(3) 0.042(3) 0.075(5) 0.004(3) 0.005(3) 0.020(3)
C43 0.041(3) 0.036(3) 0.087(5) -0.011(3) -0.007(3) 0.020(3)
C44 0.033(3) 0.033(3) 0.080(7) 0.005(2) -0.005(2) 0.013(3)
C45 0.036(3) 0.056(4) 0.059(4) 0.007(3) 0.002(3) 0.017(3)
C46 0.042(3) 0.056(4) 0.073(5) 0.004(3) 0.000(3) 0.026(3)
C47 0.042(3) 0.057(4) 0.053(4) 0.006(3) 0.006(3) 0.026(3)
C48 0.042(3) 0.058(4) 0.071(5) -0.002(4) 0.003(3) 0.022(3)
C49 0.045(3) 0.068(4) 0.067(5) -0.005(4) -0.002(3) 0.036(3)
C50 0.054(4) 0.062(4) 0.057(4) 0.004(3) 0.003(3) 0.034(3)
C51 0.052(4) 0.062(4) 0.083(5) -0.008(4) -0.011(4) 0.033(3)
C52 0.038(3) 0.058(4) 0.094(6) -0.002(4) -0.006(3) 0.028(3)
C53 0.075(5) 0.061(5) 0.107(7) -0.012(5) -0.002(5) 0.039(4)
O2 0.094(9) 0.083(8) 0.195(13) -0.001(8) -0.057(8) 0.046(6)
C54 0.070(11) 0.093(8) 0.163(14) 0.003(10) -0.023(9) 0.041(8)
C55 0.072(9) 0.121(12) 0.211(17) -0.021(11) -0.057(10) 0.063(9)
C56 0.096(10) 0.127(12) 0.160(15) -0.022(11) -0.040(10) 0.066(9)
C57 0.071(9) 0.092(8) 0.178(16) 0.006(10) -0.013(9) 0.058(8)
O3 0.118(15) 0.153(18) 0.188(18) -0.001(13) 0.003(13) 0.081(13)
C58 0.080(15) 0.120(19) 0.146(14) -0.001(13) 0.000(14) 0.042(13)
C59 0.050(10) 0.077(11) 0.125(15) -0.015(10) -0.026(11) 0.010(8)
C60 0.115(15) 0.123(13) 0.143(12) -0.002(13) -0.019(12) 0.053(13)
C61 0.101(17) 0.117(13) 0.169(15) 0.007(12) -0.032(13) 0.049(13)
F1 0.135(6) 0.144(7) 0.205(7) 0.060(6) -0.051(6) 0.045(5)
F2 0.144(6) 0.141(6) 0.284(9) -0.055(6) -0.129(6) 0.105(5)
F3 0.132(12) 0.200(13) 0.245(16) -0.091(12) -0.038(10) 0.132(11)
F4 0.085(6) 0.268(18) 0.137(10) 0.000(10) 0.015(6) 0.100(9)
F5 0.28(2) 0.127(11) 0.48(3) -0.140(13) -0.268(19) 0.144(12)
F6 0.074(8) 0.36(2) 0.37(2) 0.10(2) 0.043(11) -0.010(14)
F5B 0.139(13) 0.084(8) 0.157(16) -0.003(8) 0.036(8) -0.023(8)
F6B 0.36(3) 0.28(3) 0.301(13) -0.07(2) -0.013(19) 0.27(2)
F4B 0.183(18) 0.32(3) 0.176(10) 0.136(13) 0.091(12) 0.204(19)
F3B 0.255(19) 0.116(11) 0.25(2) 0.080(12) -0.167(15) -0.086(11)
N1 0.116(8) 0.073(5) 0.142(9) 0.007(5) -0.025(7) 0.049(6)
N2 0.091(6) 0.091(6) 0.056(7) 0.000 0.000 0.046(3)
N3 0.057(4) 0.057(4) 0.117(9) -0.005(4) 0.005(4) -0.002(5)
N4 0.036(4) 0.036(4) 0.114(13) 0.000 0.000 0.018(2)
S1 0.129(3) 0.158(4) 0.219(5) 0.019(4) 0.014(3) 0.099(3)
S2 0.178(4) 0.0774(19) 0.154(3) -0.016(2) 0.009(3) 0.055(2)
S3 0.0628(11) 0.0668(12) 0.0842(14) -0.0050(10) 0.0056(10) 0.0418(10)
Sb2 0.1443(14) 0.1443(14) 0.491(7) 0.000 0.000 0.0721(7)
F7 0.89(6) 0.162(14) 0.56(4) -0.035(19) -0.41(5) 0.24(3)
F8 0.57(6) 0.25(3) 0.63(6) 0.02(3) 0.01(5) 0.06(4)

loop_
_atom_type_symbol
_atom_type_description
_atom_type_scat_dispersion_real
_atom_type_scat_dispersion_imag
_atom_type_scat_source
C C 0.0033 0.0016 'International Tables Vol C Tables 4.2.6.8 and 6.1.1.4'
H H 0.0000 0.0000 'International Tables Vol C Tables 4.2.6.8 and 6.1.1.4'
N N 0.0061 0.0033 'International Tables Vol C Tables 4.2.6.8 and 6.1.1.4'
F F 0.0171 0.0103 'International Tables Vol C Tables 4.2.6.8 and 6.1.1.4'
S S 0.1246 0.1234 'International Tables Vol C Tables 4.2.6.8 and 6.1.1.4'
Ag Ag -0.8971 1.1015 'International Tables Vol C Tables 4.2.6.8 and 6.1.1.4'
Sb Sb -0.5866 1.5461 'International Tables Vol C Tables 4.2.6.8 and 6.1.1.4'
O O 0.0106 0.0060 'International Tables Vol C Tables 4.2.6.8 and 6.1.1.4'

loop_
_geom_angle_atom_site_label_1
_geom_angle_atom_site_label_2
_geom_angle_atom_site_label_3
_geom_angle
_geom_angle_site_symmetry_1
_geom_angle_site_symmetry_3
F3 Sb1 F6 82.4(10) . .
F3 Sb1 F5 174.3(8) . .
F6 Sb1 F5 93.0(5) . .
F3 Sb1 F6B 42.9(8) . .
F6 Sb1 F6B 39.6(10) . .
F5 Sb1 F6B 132.7(9) . .
F3 Sb1 F4 92.2(5) . .
F6 Sb1 F4 173.5(8) . .
F5 Sb1 F4 92.1(5) . .
F6B Sb1 F4 135.1(8) . .
F3 Sb1 F3B 54.7(10) . .
F6 Sb1 F3B 137.1(10) . .
F5 Sb1 F3B 129.7(9) . .
F6B Sb1 F3B 97.5(13) . .
F4 Sb1 F3B 37.7(9) . .
F3 Sb1 F5B 130.8(6) . .
F6 Sb1 F5B 48.3(8) . .
F5 Sb1 F5B 44.9(6) . .
F6B Sb1 F5B 87.9(6) . .
F4 Sb1 F5B 136.9(6) . .
F3B Sb1 F5B 174.6(9) . .
F3 Sb1 F1 88.6(4) . .
F6 Sb1 F1 88.4(4) . .
F5 Sb1 F1 87.8(3) . .
F6B Sb1 F1 90.6(3) . .
F4 Sb1 F1 87.9(3) . .
F3B Sb1 F1 90.6(3) . .
F5B Sb1 F1 89.8(3) . .
F3 Sb1 F4B 142.1(7) . .
F6 Sb1 F4B 135.4(8) . .
F5 Sb1 F4B 42.3(6) . .
F6B Sb1 F4B 175.0(9) . .
F4 Sb1 F4B 49.9(6) . .
F3B Sb1 F4B 87.5(6) . .
F5B Sb1 F4B 87.1(5) . .
F1 Sb1 F4B 90.1(3) . .
F3 Sb1 F2 92.2(3) . .
F6 Sb1 F2 91.9(3) . .
F5 Sb1 F2 91.4(4) . .
F6B Sb1 F2 90.1(3) . .
F4 Sb1 F2 91.9(4) . .
F3B Sb1 F2 89.8(3) . .
F5B Sb1 F2 89.7(3) . .
F1 Sb1 F2 179.1(3) . .
F4B Sb1 F2 89.2(3) . .
N1 Ag1 N1 119.70(6) 2_755 .
N1 Ag1 N1 119.70(6) 2_755 3_775
N1 Ag1 N1 119.69(6) . 3_775
N3 Ag3 S3 122.62(5) 2_755 17_554
N3 Ag3 S3 122.61(5) 2_755 .
S3 Ag3 S3 114.77(9) 17_554 .
N1 C1 C2 179.2(14) . .
C7 C2 C3 121.8(9) . .
C7 C2 C1 120.3(9) . .
C3 C2 C1 117.9(10) . .
C2 C3 C4 119.9(9) . .
C2 C3 H3 120.1 . .
C4 C3 H3 120.1 . .
C3 C4 C25 117.5(9) . .
C3 C4 C5 119.0(9) . .
C25 C4 C5 123.5(9) . .
C6 C5 C4 118.8(9) . .
C6 C5 C8 122.0(8) . .
C4 C5 C8 119.2(8) . .
C5 C6 C7 121.0(9) . .
C5 C6 C16 121.2(9) . .
C7 C6 C16 117.8(8) . .
C9 C8 C5 174.4(11) . .
C2 C7 C6 119.4(9) . .
C2 C7 H7 120.3 . .
C6 C7 H7 120.3 . .
C8 C9 C10 177.6(11) . .
C15 C10 C11 118.5(9) . .
C15 C10 C9 117.7(9) . .
C11 C10 C9 123.8(9) . .
C12 C11 C10 121.9(9) . .
C12 C11 H11 119.0 . .
C10 C11 H11 119.0 . .
C11 C12 C13 120.0(9) . .
C11 C12 H12 120.0 . .
C13 C12 H12 120.0 . .
C14 C13 C12 119.2(9) . .
C14 C13 N2 120.3(9) . .
C12 C13 N2 120.4(9) . .
C13 C14 C15 119.0(9) . .
C13 C14 H14 120.5 . .
C15 C14 H14 120.5 . .
C10 C15 C14 121.2(9) . .
C10 C15 H15 119.4 . .
C14 C15 H15 119.4 . .
C17 C16 C6 179.3(10) . .
C16 C17 C18 175.8(12) . .
C23 C18 C19 119.4(11) . .
C23 C18 C17 120.6(11) . .
C19 C18 C17 120.0(11) . .
C20 C19 C18 124.0(15) . .
C20 C19 H19 118.0 . .
C18 C19 H19 118.0 . .
C19 C20 C21 118.0(15) . .
C19 C20 H20 121.0 . .
C21 C20 H20 121.0 . .
C22 C21 C20 120.3(12) . .
C22 C21 S1 121.5(11) . .
C20 C21 S1 117.8(11) . .
C21 C22 C23 117.7(11) . .
C21 C22 H22 121.1 . .
C23 C22 H22 121.1 . .
C18 C23 C22 119.5(11) . .
C18 C23 H23 120.3 . .
C22 C23 H23 120.3 . .
S1 C24 H24A 109.5 . .
S1 C24 H24B 109.5 . .
H24A C24 H24B 109.5 . .
S1 C24 H24C 109.5 . .
H24A C24 H24C 109.5 . .
H24B C24 H24C 109.5 . .
C26 C25 C4 175.5(12) . .
C25 C26 C27 172.6(11) . .
C32 C27 C28 118.9(9) . .
C32 C27 C26 118.9(9) . .
C28 C27 C26 122.1(9) . .
C27 C32 C31 119.7(10) . .
C27 C32 H32 120.1 . .
C31 C32 H32 120.1 . .
C30 C31 C32 121.9(10) . .
C30 C31 H31 119.0 . .
C32 C31 H31 119.0 . .
C31 C30 C29 119.1(10) . .
C31 C30 S2 120.6(9) . .
C29 C30 S2 120.3(9) . .
C30 C29 C28 120.3(9) . .
C30 C29 H29 119.8 . .
C28 C29 H29 119.8 . .
C29 C28 C27 120.0(9) . .
C29 C28 H28 120.0 . .
C27 C28 H28 120.0 . .
S2 Ag2 S2 119.17(12) 21_545 .
S2 Ag2 S1 124.76(15) 21_545 3_665
S2 Ag2 S1 105.73(15) . 3_665
S2 Ag2 Sb2 85.91(9) 21_545 .
S2 Ag2 Sb2 103.25(13) . .
S1 Ag2 Sb2 114.51(17) 3_665 .
S2 C33 H33A 109.5 . .
S2 C33 H33B 109.5 . .
H33A C33 H33B 109.5 . .
S2 C33 H33C 109.5 . .
H33A C33 H33C 109.5 . .
H33B C33 H33C 109.5 . .
S2 C33B H33D 109.5 . .
S2 C33B H33E 109.5 . .
H33D C33B H33E 109.5 . .
S2 C33B H33F 109.5 . .
H33D C33B H33F 109.5 . .
H33E C33B H33F 109.5 . .
N3 C34 C35 180.0(17) . .
C36 C35 C36 123.2(9) 16_544 .
C36 C35 C34 118.4(4) 16_544 .
C36 C35 C34 118.4(4) . .
C35 C36 C37 118.5(7) . .
C35 C36 H36 120.7 . .
C37 C36 H36 120.7 . .
C36 C37 C38 120.1(6) . .
C36 C37 C45 118.9(6) . .
C38 C37 C45 121.1(6) . .
C39 C38 C37 120.2(4) . 16_544
C39 C38 C37 120.2(4) . .
C37 C38 C37 119.6(8) 16_544 .
C40 C39 C38 180.0(9) . .
C39 C40 C41 180.0(14) . .
C42 C41 C42 118.4(8) 16_544 .
C42 C41 C40 120.8(4) 16_544 .
C42 C41 C40 120.8(4) . .
C41 C42 C43 120.4(6) . .
C41 C42 H42 119.8 . .
C43 C42 H42 119.8 . .
C44 C43 C42 120.5(6) . .
C44 C43 H43 119.7 . .
C42 C43 H43 119.7 . .
C43 C44 C43 119.8(8) 16_544 .
C43 C44 N4 120.1(4) 16_544 .
C43 C44 N4 120.1(4) . .
C46 C45 C37 176.7(8) . .
C45 C46 C47 177.9(8) . .
C48 C47 C52 118.1(7) . .
C48 C47 C46 120.9(6) . .
C52 C47 C46 121.0(6) . .
C49 C48 C47 120.3(7) . .
C49 C48 H48 119.8 . .
C47 C48 H48 119.8 . .
C50 C49 C48 121.8(6) . .
C50 C49 H49 119.1 . .
C48 C49 H49 119.1 . .
C49 C50 C51 119.2(7) . .
C49 C50 S3 118.2(5) . .
C51 C50 S3 122.5(6) . .
C52 C51 C50 119.7(7) . .
C52 C51 H51 120.1 . .
C50 C51 H51 120.1 . .
C51 C52 C47 120.7(6) . .
C51 C52 H52 119.6 . .
C47 C52 H52 119.6 . .
S3 C53 H53A 109.5 . .
S3 C53 H53B 109.5 . .
H53A C53 H53B 109.5 . .
S3 C53 H53C 109.5 . .
H53A C53 H53C 109.5 . .
H53B C53 H53C 109.5 . .
C54 O2 C57 112.8(15) . .
O2 C54 C55 112(2) . .
O2 C54 H54A 109.2 . .
C55 C54 H54A 109.2 . .
O2 C54 H54B 109.2 . .
C55 C54 H54B 109.2 . .
H54A C54 H54B 107.9 . .
C56 C55 C54 99.1(19) . .
C56 C55 H55A 111.9 . .
C54 C55 H55A 111.9 . .
C56 C55 H55B 111.9 . .
C54 C55 H55B 111.9 . .
H55A C55 H55B 109.6 . .
C55 C56 C57 111.1(16) . .
C55 C56 H56A 109.4 . .
C57 C56 H56A 109.4 . .
C55 C56 H56B 109.4 . .
C57 C56 H56B 109.4 . .
H56A C56 H56B 108.0 . .
O2 C57 C56 92.1(15) . .
O2 C57 H57A 113.3 . .
C56 C57 H57A 113.3 . .
O2 C57 H57B 113.3 . .
C56 C57 H57B 113.3 . .
H57A C57 H57B 110.6 . .
C58 O3 C61 110.4(19) . .
O3 C58 C59 113(2) . .
O3 C58 H58A 108.9 . .
C59 C58 H58A 108.9 . .
O3 C58 H58B 108.9 . .
C59 C58 H58B 108.9 . .
H58A C58 H58B 107.7 . .
C60 C59 C58 102(2) . .
C60 C59 H59A 111.3 . .
C58 C59 H59A 111.3 . .
C60 C59 H59B 111.3 . .
C58 C59 H59B 111.3 . .
H59A C59 H59B 109.2 . .
C59 C60 C61 108(2) . .
C59 C60 H60A 110.0 . .
C61 C60 H60A 110.0 . .
C59 C60 H60B 110.0 . .
C61 C60 H60B 110.0 . .
H60A C60 H60B 108.4 . .
O3 C61 C60 88.0(19) . .
O3 C61 H61A 114.0 . .
C60 C61 H61A 114.0 . .
O3 C61 H61B 114.0 . .
C60 C61 H61B 114.0 . .
H61A C61 H61B 111.2 . .
C1 N1 Ag1 175.0(11) . .
C13 N2 C13 119.65(14) 3_665 .
C13 N2 C13 119.66(14) 3_665 2_655
C13 N2 C13 119.65(14) . 2_655
C34 N3 Ag3 179.996(3) . 3_775
C44 N4 C44 120.003(3) 3_665 2_655
C44 N4 C44 120.001(2) 3_665 .
C44 N4 C44 119.996(2) 2_655 .
C24 S1 C21 94.4(7) . .
C24 S1 Ag2 84.1(5) . 2_655
C21 S1 Ag2 98.6(5) . 2_655
C33B S2 C33 154(2) . .
C33B S2 C30 100.4(14) . .
C33 S2 C30 95.0(13) . .
C33B S2 Ag2 92.6(12) . 20_665
C33 S2 Ag2 105.6(12) . 20_665
C30 S2 Ag2 99.0(4) . 20_665
C33B S2 Ag2 41.1(14) . .
C33 S2 Ag2 114.9(13) . .
C30 S2 Ag2 102.9(4) . .
Ag2 S2 Ag2 131.4(2) 20_665 .
C50 S3 C53 104.0(4) . .
C50 S3 Ag3 99.9(3) . .
C53 S3 Ag3 106.2(3) . .
F7 Sb2 F7 104.1(12) 2_645 3_765
F7 Sb2 F7 104.1(12) 2_645 .
F7 Sb2 F7 104.1(12) 3_765 .
F7 Sb2 F8 92.7(14) 2_645 3_765
F7 Sb2 F8 162(2) 3_765 3_765
F7 Sb2 F8 78.0(14) . 3_765
F7 Sb2 F8 162(2) 2_645 2_645
F7 Sb2 F8 78.0(14) 3_765 2_645
F7 Sb2 F8 92.8(14) . 2_645
F8 Sb2 F8 83.9(19) 3_765 2_645
F7 Sb2 F8 78.0(14) 2_645 .
F7 Sb2 F8 92.7(14) 3_765 .
F7 Sb2 F8 162(2) . .
F8 Sb2 F8 83.9(19) 3_765 .
F8 Sb2 F8 83.9(19) 2_645 .
F7 Sb2 Ag2 118.5(13) 2_645 .
F7 Sb2 Ag2 47.8(9) 3_765 .
F7 Sb2 Ag2 132.4(11) . .
F8 Sb2 Ag2 117.6(13) 3_765 .
F8 Sb2 Ag2 49.6(10) 2_645 .
F8 Sb2 Ag2 56.4(10) . .

loop_
_geom_bond_atom_site_label_1
_geom_bond_atom_site_label_2
_geom_bond_distance
_geom_bond_site_symmetry_2
Sb1 F3 1.786(9) .
Sb1 F6 1.787(9) .
Sb1 F5 1.800(8) .
Sb1 F6B 1.806(10) .
Sb1 F4 1.807(8) .
Sb1 F3B 1.810(11) .
Sb1 F5B 1.813(8) .
Sb1 F1 1.823(6) .
Sb1 F4B 1.828(9) .
Sb1 F2 1.831(6) .
Ag1 N1 2.282(12) 2_755
Ag1 N1 2.282(12) .
Ag1 N1 2.282(12) 3_775
Ag3 N3 2.159(9) 2_755
Ag3 S3 2.508(2) 17_554
Ag3 S3 2.508(2) .
C1 N1 1.132(15) .
C1 C2 1.419(17) .
C2 C7 1.366(13) .
C2 C3 1.372(13) .
C3 C4 1.401(13) .
C3 H3 0.9500 .
C4 C25 1.429(13) .
C4 C5 1.430(13) .
C5 C6 1.383(12) .
C5 C8 1.447(15) .
C6 C7 1.397(13) .
C6 C16 1.442(13) .
C8 C9 1.191(14) .
C7 H7 0.9500 .
C9 C10 1.412(14) .
C10 C15 1.362(13) .
C10 C11 1.367(13) .
C11 C12 1.360(13) .
C11 H11 0.9500 .
C12 C13 1.390(13) .
C12 H12 0.9500 .
C13 C14 1.377(13) .
C13 N2 1.430(10) .
C14 C15 1.405(14) .
C14 H14 0.9500 .
C15 H15 0.9500 .
C16 C17 1.191(13) .
C17 C18 1.405(14) .
C18 C23 1.364(15) .
C18 C19 1.398(17) .
C19 C20 1.315(18) .
C19 H19 0.9500 .
C20 C21 1.418(19) .
C20 H20 0.9500 .
C21 C22 1.418(17) .
C21 S1 1.771(14) .
C22 C23 1.444(15) .
C22 H22 0.9500 .
C23 H23 0.9500 .
C24 S1 1.672(12) .
C24 H24A 0.9800 .
C24 H24B 0.9800 .
C24 H24C 0.9800 .
C25 C26 1.182(12) .
C26 C27 1.438(12) .
C27 C32 1.360(13) .
C27 C28 1.386(12) .
C32 C31 1.362(14) .
C32 H32 0.9500 .
C31 C30 1.345(15) .
C31 H31 0.9500 .
C30 C29 1.361(14) .
C30 S2 1.791(11) .
C29 C28 1.369(14) .
C29 H29 0.9500 .
C28 H28 0.9500 .
Ag2 S2 2.625(5) 21_545
Ag2 S2 2.637(5) .
Ag2 S1 2.666(6) 3_665
C33 S2 1.745(18) .
C33 H33A 0.9800 .
C33 H33B 0.9800 .
C33 H33C 0.9800 .
C33B S2 1.731(17) .
C33B H33D 0.9800 .
C33B H33E 0.9800 .
C33B H33F 0.9800 .
C34 N3 1.100(13) .
C34 C35 1.476(13) .
C35 C36 1.382(9) 16_544
C35 C36 1.382(9) .
C36 C37 1.396(9) .
C36 H36 0.9500 .
C37 C38 1.410(8) .
C37 C45 1.443(10) .
C38 C39 1.401(11) .
C38 C37 1.410(8) 16_544
C39 C40 1.202(12) .
C40 C41 1.423(12) .
C41 C42 1.392(8) 16_544
C41 C42 1.392(8) .
C42 C43 1.394(9) .
C42 H42 0.9500 .
C43 C44 1.370(8) .
C43 H43 0.9500 .
C44 C43 1.369(8) 16_544
C44 N4 1.412(8) .
C45 C46 1.189(10) .
C46 C47 1.430(10) .
C47 C48 1.390(9) .
C47 C52 1.392(10) .
C48 C49 1.362(10) .
C48 H48 0.9500 .
C49 C50 1.355(10) .
C49 H49 0.9500 .
C50 C51 1.389(10) .
C50 S3 1.773(7) .
C51 C52 1.380(10) .
C51 H51 0.9500 .
C52 H52 0.9500 .
C53 S3 1.786(8) .
C53 H53A 0.9800 .
C53 H53B 0.9800 .
C53 H53C 0.9800 .
O2 C54 1.28(2) .
O2 C57 1.50(2) .
C54 C55 1.40(3) .
C54 H54A 0.9900 .
C54 H54B 0.9900 .
C55 C56 1.35(3) .
C55 H55A 0.9900 .
C55 H55B 0.9900 .
C56 C57 1.60(3) .
C56 H56A 0.9900 .
C56 H56B 0.9900 .
C57 H57A 0.9900 .
C57 H57B 0.9900 .
O3 C58 1.27(3) .
O3 C61 1.52(3) .
C58 C59 1.37(3) .
C58 H58A 0.9900 .
C58 H58B 0.9900 .
C59 C60 1.36(3) .
C59 H59A 0.9900 .
C59 H59B 0.9900 .
C60 C61 1.61(3) .
C60 H60A 0.9900 .
C60 H60B 0.9900 .
C61 H61A 0.9900 .
C61 H61B 0.9900 .
N2 C13 1.430(10) 3_665
N2 C13 1.430(10) 2_655
N3 Ag3 2.159(9) 3_775
N4 C44 1.412(8) 3_665
N4 C44 1.412(8) 2_655
S1 Ag2 2.666(6) 2_655
S2 Ag2 2.625(5) 20_665
Sb2 F7 1.783(12) 2_645
Sb2 F7 1.783(12) 3_765
Sb2 F7 1.783(12) .
Sb2 F8 1.785(16) 3_765
Sb2 F8 1.785(16) 2_645
Sb2 F8 1.785(16) .

loop_
_geom_torsion_atom_site_label_1
_geom_torsion_atom_site_label_2
_geom_torsion_atom_site_label_3
_geom_torsion_atom_site_label_4
_geom_torsion
_geom_torsion_site_symmetry_1
_geom_torsion_site_symmetry_4
N1 C1 C2 C7 -71(100) . .
N1 C1 C2 C3 107(100) . .
C7 C2 C3 C4 -2.6(14) . .
C1 C2 C3 C4 179.3(9) . .
C2 C3 C4 C25 -177.7(8) . .
C2 C3 C4 C5 2.1(13) . .
C3 C4 C5 C6 -1.7(12) . .
C25 C4 C5 C6 178.1(8) . .
C3 C4 C5 C8 179.9(8) . .
C25 C4 C5 C8 -0.3(13) . .
C4 C5 C6 C7 1.9(12) . .
C8 C5 C6 C7 -179.8(8) . .
C4 C5 C6 C16 178.7(8) . .
C8 C5 C6 C16 -3.0(13) . .
C6 C5 C8 C9 -33(11) . .
C4 C5 C8 C9 145(11) . .
C3 C2 C7 C6 2.7(13) . .
C1 C2 C7 C6 -179.3(9) . .
C5 C6 C7 C2 -2.3(13) . .
C16 C6 C7 C2 -179.3(8) . .
C5 C8 C9 C10 158(100) . .
C8 C9 C10 C15 -147(100) . .
C8 C9 C10 C11 35(31) . .
C15 C10 C11 C12 0.5(14) . .
C9 C10 C11 C12 177.5(9) . .
C10 C11 C12 C13 1.3(15) . .
C11 C12 C13 C14 -4.0(15) . .
C11 C12 C13 N2 -179.5(9) . .
C12 C13 C14 C15 4.8(15) . .
N2 C13 C14 C15 -179.6(9) . .
C11 C10 C15 C14 0.4(14) . .
C9 C10 C15 C14 -176.8(9) . .
C13 C14 C15 C10 -3.1(15) . .
C5 C6 C16 C17 -90(100) . .
C7 C6 C16 C17 86(100) . .
C6 C16 C17 C18 -95(100) . .
C16 C17 C18 C23 -9(15) . .
C16 C17 C18 C19 171(100) . .
C23 C18 C19 C20 5(2) . .
C17 C18 C19 C20 -174.5(15) . .
C18 C19 C20 C21 -12(3) . .
C19 C20 C21 C22 11(2) . .
C19 C20 C21 S1 -175.7(13) . .
C20 C21 C22 C23 -4.1(18) . .
S1 C21 C22 C23 -177.3(9) . .
C19 C18 C23 C22 1.9(17) . .
C17 C18 C23 C22 -178.2(9) . .
C21 C22 C23 C18 -2.2(16) . .
C3 C4 C25 C26 11(13) . .
C5 C4 C25 C26 -169(100) . .
C4 C25 C26 C27 -18(19) . .
C25 C26 C27 C32 15(8) . .
C25 C26 C27 C28 -161(7) . .
C28 C27 C32 C31 1.0(17) . .
C26 C27 C32 C31 -175.5(10) . .
C27 C32 C31 C30 -1.3(19) . .
C32 C31 C30 C29 1.1(19) . .
C32 C31 C30 S2 178.3(10) . .
C31 C30 C29 C28 -0.5(17) . .
S2 C30 C29 C28 -177.8(8) . .
C30 C29 C28 C27 0.3(16) . .
C32 C27 C28 C29 -0.5(15) . .
C26 C27 C28 C29 175.9(9) . .
N3 C34 C35 C36 165.1(4) . 16_544
N3 C34 C35 C36 -14.9(4) . .
C36 C35 C36 C37 -1.1(5) 16_544 .
C34 C35 C36 C37 178.9(5) . .
C35 C36 C37 C38 2.2(10) . .
C35 C36 C37 C45 -178.6(6) . .
C36 C37 C38 C39 178.9(5) . .
C45 C37 C38 C39 -0.3(8) . .
C36 C37 C38 C37 -1.1(5) . 16_544
C45 C37 C38 C37 179.7(8) . 16_544
C37 C38 C39 C40 13.7(3) 16_544 .
C37 C38 C39 C40 -166.2(3) . .
C38 C39 C40 C41 0(100) . .
C39 C40 C41 C42 136.8(3) . 16_544
C39 C40 C41 C42 -43.2(3) . .
C42 C41 C42 C43 0.1(5) 16_544 .
C40 C41 C42 C43 -179.9(5) . .
C41 C42 C43 C44 -0.2(10) . .
C42 C43 C44 C43 0.1(5) . 16_544
C42 C43 C44 N4 -179.9(5) . .
C36 C37 C45 C46 41(16) . .
C38 C37 C45 C46 -140(15) . .
C37 C45 C46 C47 -108(33) . .
C45 C46 C47 C48 80(27) . .
C45 C46 C47 C52 -100(27) . .
C52 C47 C48 C49 1.9(11) . .
C46 C47 C48 C49 -178.5(7) . .
C47 C48 C49 C50 -2.3(12) . .
C48 C49 C50 C51 1.7(12) . .
C48 C49 C50 S3 178.7(6) . .
C49 C50 C51 C52 -0.9(12) . .
S3 C50 C51 C52 -177.8(6) . .
C50 C51 C52 C47 0.7(13) . .
C48 C47 C52 C51 -1.2(12) . .
C46 C47 C52 C51 179.3(7) . .
C57 O2 C54 C55 21(4) . .
O2 C54 C55 C56 -35(3) . .
C54 C55 C56 C57 35(3) . .
C54 O2 C57 C56 1(3) . .
C55 C56 C57 O2 -23(3) . .
C61 O3 C58 C59 24(4) . .
O3 C58 C59 C60 5(4) . .
C58 C59 C60 C61 -30(4) . .
C58 O3 C61 C60 -36(4) . .
C59 C60 C61 O3 39(4) . .
C2 C1 N1 Ag1 -12(100) . .
N1 Ag1 N1 C1 -103(12) 2_755 .
N1 Ag1 N1 C1 66(13) 3_775 .
C14 C13 N2 C13 -135.6(9) . 3_665
C12 C13 N2 C13 40.0(18) . 3_665
C14 C13 N2 C13 32.8(17) . 2_655
C12 C13 N2 C13 -151.7(9) . 2_655
C35 C34 N3 Ag3 0(100) . 3_775
C43 C44 N4 C44 -136.8(4) 16_544 3_665
C43 C44 N4 C44 43.3(4) . 3_665
C43 C44 N4 C44 43.2(4) 16_544 2_655
C43 C44 N4 C44 -136.7(4) . 2_655
C22 C21 S1 C24 -14.4(12) . .
C20 C21 S1 C24 172.3(12) . .
C22 C21 S1 Ag2 70.3(11) . 2_655
C20 C21 S1 Ag2 -103.0(11) . 2_655
C31 C30 S2 C33B 66.7(16) . .
C29 C30 S2 C33B -116.1(16) . .
C31 C30 S2 C33 -134.4(16) . .
C29 C30 S2 C33 42.8(15) . .
C31 C30 S2 Ag2 -27.7(11) . 20_665
C29 C30 S2 Ag2 149.5(9) . 20_665
C31 C30 S2 Ag2 108.6(10) . .
C29 C30 S2 Ag2 -74.2(10) . .
S2 Ag2 S2 C33B -120.6(19) 21_545 .
S1 Ag2 S2 C33B 92.7(19) 3_665 .
Sb2 Ag2 S2 C33B -27.9(19) . .
S2 Ag2 S2 C33 46.5(13) 21_545 .
S1 Ag2 S2 C33 -100.2(13) 3_665 .
Sb2 Ag2 S2 C33 139.2(13) . .
S2 Ag2 S2 C30 148.3(4) 21_545 .
S1 Ag2 S2 C30 1.7(5) 3_665 .
Sb2 Ag2 S2 C30 -118.9(5) . .
S2 Ag2 S2 Ag2 -97.16(17) 21_545 20_665
S1 Ag2 S2 Ag2 116.2(2) 3_665 20_665
Sb2 Ag2 S2 Ag2 -4.4(2) . 20_665
C49 C50 S3 C53 172.2(7) . .
C51 C50 S3 C53 -10.9(8) . .
C49 C50 S3 Ag3 62.6(6) . .
C51 C50 S3 Ag3 -120.6(6) . .
N3 Ag3 S3 C50 -126.7(2) 2_755 .
S3 Ag3 S3 C50 53.3(2) 17_554 .
N3 Ag3 S3 C53 125.5(3) 2_755 .
S3 Ag3 S3 C53 -54.6(3) 17_554 .
S2 Ag2 Sb2 F7 178.7(10) 21_545 2_645
S2 Ag2 Sb2 F7 59.6(10) . 2_645
S1 Ag2 Sb2 F7 -54.8(10) 3_665 2_645
S2 Ag2 Sb2 F7 -98.1(17) 21_545 3_765
S2 Ag2 Sb2 F7 142.8(17) . 3_765
S1 Ag2 Sb2 F7 28.4(17) 3_665 3_765
S2 Ag2 Sb2 F7 -30.8(15) 21_545 .
S2 Ag2 Sb2 F7 -149.8(15) . .
S1 Ag2 Sb2 F7 95.8(15) 3_665 .
S2 Ag2 Sb2 F8 68.4(12) 21_545 3_765
S2 Ag2 Sb2 F8 -50.6(12) . 3_765
S1 Ag2 Sb2 F8 -165.0(12) 3_665 3_765
S2 Ag2 Sb2 F8 15.5(16) 21_545 2_645
S2 Ag2 Sb2 F8 -103.5(16) . 2_645
S1 Ag2 Sb2 F8 142.1(16) 3_665 2_645
S2 Ag2 Sb2 F8 128.9(15) 21_545 .
S2 Ag2 Sb2 F8 9.9(15) . .
S1 Ag2 Sb2 F8 -104.5(15) 3_665 .

loop_
_platon_squeeze_void_nr
_platon_squeeze_void_average_x
_platon_squeeze_void_average_y
_platon_squeeze_void_average_z
_platon_squeeze_void_volume
_platon_squeeze_void_count_electrons
1 0.000 0.000 0.077 415.6 62.8
2 0.000 0.000 0.423 415.6 65.7
3 1.000 0.000 0.577 415.6 63.1
4 1.000 0.000 0.923 415.6 64.4
5 0.667 0.333 0.256 418.8 64.3
6 0.667 0.333 0.756 418.8 65.5
7 0.667 0.333 0.411 424.3 61.9
8 0.667 0.333 0.911 424.3 62.3
9 0.333 0.667 0.089 424.3 64.9
10 0.333 0.667 0.589 424.3 63.5
11 0.333 0.667 0.244 418.8 63.0
12 0.333 0.667 0.744 418.8 62.7
